data_7003928
loop_
_publ_author_name
'Dou, Jianmin'
'Su, Fangfang'
'Nie, Yong'
'Li, Dacheng'
'Wang, Daqi'

_publ_section_title
;
 Self-assembled 2D supramolecular networks of copper(i) carborane
 complexes through C--H&#x22EF;H--B dihydrogen bonding interactions
;
_journal_issue 31
_journal_name_full 'Dalton Transactions'
_journal_page_first 4152
_journal_page_last 4156
_journal_paper_doi 10.1039/b801339j
_journal_year 2008
_chemical_formula_moiety 'C28 H76 B20 Cu2 I2 P4'
_chemical_formula_sum 'C28 H76 B20 Cu2 I2 P4'
_chemical_formula_weight 1133.85
_chemical_name_systematic
;
?
;
_space_group_IT_number 12
_symmetry_cell_setting monoclinic
_symmetry_space_group_name_Hall '-C 2y'
_symmetry_space_group_name_H-M 'C 1 2/m 1'
_atom_sites_solution_hydrogens geom
_atom_sites_solution_primary direct
_atom_sites_solution_secondary difmap
_audit_creation_method SHELXL-97
_cell_angle_alpha 90.00
_cell_angle_beta 90.227(12)
_cell_angle_gamma 90.00
_cell_formula_units_Z 2
_cell_length_a 24.32(2)
_cell_length_b 14.712(10)
_cell_length_c 7.874(5)
_cell_measurement_reflns_used 2125
_cell_measurement_temperature 298(2)
_cell_measurement_theta_max 25.781
_cell_measurement_theta_min 2.587
_cell_volume 2817(3)
_computing_cell_refinement 'Bruker SMART'
_computing_data_collection 'Bruker SMART'
_computing_data_reduction 'Bruker SAINT'
_computing_molecular_graphics 'Bruker SHELXTL'
_computing_publication_material 'Bruker SHELXTL'
_computing_structure_refinement 'SHELXL-97 (Sheldrick, 1997)'
_computing_structure_solution 'SHELXS-97 (Sheldrick, 1990)'
_diffrn_ambient_temperature 298(2)
_diffrn_measured_fraction_theta_full 0.977
_diffrn_measured_fraction_theta_max 0.977
_diffrn_measurement_device_type 'CCD area detector'
_diffrn_measurement_method 'phi and omega scans'
_diffrn_radiation_monochromator graphite
_diffrn_radiation_source 'fine-focus sealed tube'
_diffrn_radiation_type MoK\a
_diffrn_radiation_wavelength 0.71073
_diffrn_reflns_av_R_equivalents 0.1709
_diffrn_reflns_av_sigmaI/netI 0.1570
_diffrn_reflns_limit_h_max 28
_diffrn_reflns_limit_h_min -28
_diffrn_reflns_limit_k_max 13
_diffrn_reflns_limit_k_min -17
_diffrn_reflns_limit_l_max 8
_diffrn_reflns_limit_l_min -9
_diffrn_reflns_number 6642
_diffrn_reflns_theta_full 25.01
_diffrn_reflns_theta_max 25.01
_diffrn_reflns_theta_min 1.62
_exptl_absorpt_coefficient_mu 1.985
_exptl_absorpt_correction_T_max 0.7290
_exptl_absorpt_correction_T_min 0.6367
_exptl_absorpt_correction_type multi-scan
_exptl_absorpt_process_details sadabs
_exptl_crystal_colour yellow
_exptl_crystal_density_diffrn 1.337
_exptl_crystal_density_meas 0
_exptl_crystal_density_method 'not measured'
_exptl_crystal_description block
_exptl_crystal_F_000 1136
_exptl_crystal_size_max 0.25
_exptl_crystal_size_mid 0.22
_exptl_crystal_size_min 0.17
_refine_diff_density_max 2.033
_refine_diff_density_min -1.084
_refine_diff_density_rms 0.177
_refine_ls_extinction_method none
_refine_ls_goodness_of_fit_ref 1.013
_refine_ls_hydrogen_treatment constr
_refine_ls_matrix_type full
_refine_ls_number_parameters 140
_refine_ls_number_reflns 2537
_refine_ls_number_restraints 0
_refine_ls_restrained_S_all 1.013
_refine_ls_R_factor_all 0.1168
_refine_ls_R_factor_gt 0.0690
_refine_ls_shift/su_max 0.000
_refine_ls_shift/su_mean 0.000
_refine_ls_structure_factor_coef Fsqd
_refine_ls_weighting_details 'calc w=1/[\s^2^(Fo^2^)+(0.0875P)^2^+25.2856P] where P=(Fo^2^+2Fc^2^)/3'
_refine_ls_weighting_scheme calc
_refine_ls_wR_factor_gt 0.1736
_refine_ls_wR_factor_ref 0.2136
_reflns_number_gt 1594
_reflns_number_total 2537
_reflns_threshold_expression >2sigma(I)
_cod_data_source_file b801339j.txt
_cod_data_source_block 061210b
_cod_depositor_comments
;
The following automatic conversions were performed:
'_symmetry_cell_setting' value 'Monoclinic' changed to 'monoclinic'
according to '/home/saulius/struct/CIF-dictionaries/cif_core.dic'
dictionary named 'cif_core.dic' version 2.4.1 from 2010-06-29.

Automatic conversion script
Id: cif_fix_enum 1527 2010-12-29 10:47:43Z saulius 
;
_cod_original_sg_symbol_H-M 'c2/m '
_cod_database_code 7003928

loop_
_symmetry_equiv_pos_as_xyz
'x, y, z'
'-x, y, -z'
'x+1/2, y+1/2, z'
'-x+1/2, y+1/2, -z'
'-x, -y, -z'
'x, -y, z'
'-x+1/2, -y+1/2, -z'
'x+1/2, -y+1/2, z'

loop_
_atom_site_label
_atom_site_type_symbol
_atom_site_fract_x
_atom_site_fract_y
_atom_site_fract_z
_atom_site_U_iso_or_equiv
_atom_site_adp_type
_atom_site_occupancy
_atom_site_symmetry_multiplicity
_atom_site_calc_flag
_atom_site_refinement_flags
_atom_site_disorder_assembly
_atom_site_disorder_group
Cu1 Cu 0.93118(6) 1.0000 0.0855(2) 0.0299(5) Uani 1 2 d S . .
I1 I 0.97023(3) 1.0000 -0.23296(12) 0.0368(4) Uani 1 2 d S . .
C1 C 0.8040(3) 0.9404(8) 0.1801(12) 0.032(2) Uani 1 1 d . . .
P1 P 0.87202(9) 0.88266(18) 0.1362(3) 0.0272(6) Uani 1 1 d . . .
C2 C 0.8613(4) 0.7980(8) -0.0381(12) 0.035(2) Uani 1 1 d . . .
H2 H 0.8352 0.7519 0.0010 0.042 Uiso 1 1 calc R . .
B2 B 0.7727(7) 1.0000 0.014(3) 0.039(4) Uani 1 2 d S . .
H2A H 0.7882 1.0000 -0.1171 0.047 Uiso 1 2 calc SR . .
B3 B 0.7428(5) 0.9015(10) 0.1077(18) 0.045(3) Uani 1 1 d . . .
H3 H 0.7385 0.8374 0.0369 0.054 Uiso 1 1 calc R . .
B4 B 0.7568(5) 0.9010(10) 0.3281(17) 0.042(3) Uani 1 1 d . . .
H4 H 0.7610 0.8377 0.4012 0.050 Uiso 1 1 calc R . .
B5 B 0.7992(7) 1.0000 0.366(2) 0.032(4) Uani 1 2 d S . .
H5A H 0.8325 1.0000 0.4614 0.038 Uiso 1 2 calc SR . .
B6 B 0.7024(7) 1.0000 0.060(3) 0.050(5) Uani 1 2 d S . .
H6 H 0.6714 1.0000 -0.0419 0.060 Uiso 1 2 calc SR . .
B7 B 0.6931(5) 0.9407(11) 0.2553(19) 0.051(4) Uani 1 1 d . . .
H7 H 0.6552 0.9022 0.2803 0.061 Uiso 1 1 calc R . .
B8 B 0.7272(8) 1.0000 0.416(3) 0.055(6) Uani 1 2 d S . .
H8 H 0.7126 1.0000 0.5480 0.066 Uiso 1 2 calc SR . .
C3 C 0.8408(5) 0.8361(9) -0.2084(13) 0.042(3) Uani 1 1 d . . .
H3A H 0.8657 0.8821 -0.2475 0.064 Uiso 1 1 calc R . .
H3B H 0.8049 0.8621 -0.1937 0.064 Uiso 1 1 calc R . .
H3C H 0.8388 0.7879 -0.2904 0.064 Uiso 1 1 calc R . .
C4 C 0.9171(5) 0.7528(9) -0.0645(16) 0.049(3) Uani 1 1 d . . .
H4A H 0.9137 0.7057 -0.1482 0.073 Uiso 1 1 calc R . .
H4B H 0.9296 0.7270 0.0407 0.073 Uiso 1 1 calc R . .
H4C H 0.9432 0.7973 -0.1028 0.073 Uiso 1 1 calc R . .
C5 C 0.8789(4) 0.8101(8) 0.3274(13) 0.036(2) Uani 1 1 d . . .
H5 H 0.8609 0.8437 0.4192 0.043 Uiso 1 1 calc R . .
C6 C 0.9391(5) 0.7990(10) 0.3830(16) 0.054(3) Uani 1 1 d . . .
H6A H 0.9419 0.7505 0.4640 0.081 Uiso 1 1 calc R . .
H6B H 0.9517 0.8545 0.4341 0.081 Uiso 1 1 calc R . .
H6C H 0.9613 0.7853 0.2858 0.081 Uiso 1 1 calc R . .
C7 C 0.8505(5) 0.7155(10) 0.3232(17) 0.056(3) Uani 1 1 d . . .
H7A H 0.8702 0.6760 0.2479 0.084 Uiso 1 1 calc R . .
H7B H 0.8133 0.7221 0.2837 0.084 Uiso 1 1 calc R . .
H7C H 0.8505 0.6899 0.4353 0.084 Uiso 1 1 calc R . .

loop_
_atom_site_aniso_label
_atom_site_aniso_U_11
_atom_site_aniso_U_22
_atom_site_aniso_U_33
_atom_site_aniso_U_23
_atom_site_aniso_U_13
_atom_site_aniso_U_12
Cu1 0.0245(8) 0.0224(11) 0.0429(10) 0.000 0.0024(7) 0.000
I1 0.0268(5) 0.0391(7) 0.0445(6) 0.000 0.0010(4) 0.000
C1 0.020(4) 0.038(7) 0.040(5) 0.003(5) 0.002(4) 0.000(5)
P1 0.0241(12) 0.0203(15) 0.0371(13) 0.0013(11) -0.0018(9) -0.0007(11)
C2 0.034(5) 0.029(7) 0.043(6) -0.004(5) -0.002(4) -0.010(5)
B2 0.028(8) 0.019(10) 0.071(12) 0.000 -0.009(8) 0.000
B3 0.035(6) 0.031(8) 0.069(9) -0.001(7) 0.003(6) -0.011(6)
B4 0.029(6) 0.032(8) 0.064(8) -0.001(7) 0.012(5) 0.000(6)
B5 0.035(8) 0.024(10) 0.037(8) 0.000 -0.001(7) 0.000
B6 0.032(9) 0.031(12) 0.087(15) 0.000 -0.013(9) 0.000
B7 0.029(6) 0.043(9) 0.081(10) 0.007(8) 0.016(6) -0.006(6)
B8 0.044(10) 0.031(12) 0.090(15) 0.000 0.012(10) 0.000
C3 0.049(6) 0.030(7) 0.048(6) -0.007(5) -0.002(5) -0.007(6)
C4 0.055(7) 0.030(7) 0.062(7) -0.015(6) 0.007(5) -0.002(6)
C5 0.031(5) 0.028(7) 0.047(6) 0.010(5) -0.003(4) -0.008(5)
C6 0.054(7) 0.042(8) 0.065(8) 0.026(7) -0.008(6) -0.006(6)
C7 0.056(7) 0.041(9) 0.071(8) 0.021(7) 0.003(6) -0.013(7)

loop_
_atom_type_symbol
_atom_type_description
_atom_type_scat_dispersion_real
_atom_type_scat_dispersion_imag
_atom_type_scat_source
C C 0.0033 0.0016 'International Tables Vol C Tables 4.2.6.8 and 6.1.1.4'
H H 0.0000 0.0000 'International Tables Vol C Tables 4.2.6.8 and 6.1.1.4'
B B 0.0013 0.0007 'International Tables Vol C Tables 4.2.6.8 and 6.1.1.4'
P P 0.1023 0.0942 'International Tables Vol C Tables 4.2.6.8 and 6.1.1.4'
I I -0.4742 1.8119 'International Tables Vol C Tables 4.2.6.8 and 6.1.1.4'
Cu Cu 0.3201 1.2651 'International Tables Vol C Tables 4.2.6.8 and 6.1.1.4'

loop_
_geom_angle_atom_site_label_1
_geom_angle_atom_site_label_2
_geom_angle_atom_site_label_3
_geom_angle
_geom_angle_site_symmetry_1
_geom_angle_site_symmetry_3
_geom_angle_publ_flag
P1 Cu1 P1 98.23(15) . 6_575 ?
P1 Cu1 I1 119.42(8) . 5_775 ?
P1 Cu1 I1 119.42(8) 6_575 5_775 ?
P1 Cu1 I1 112.87(8) . . ?
P1 Cu1 I1 112.87(8) 6_575 . ?
I1 Cu1 I1 94.93(7) 5_775 . ?
Cu1 I1 Cu1 85.07(7) 5_775 . ?
B3 C1 B5 113.5(8) . . ?
B3 C1 B4 62.0(7) . . ?
B5 C1 B4 63.2(7) . . ?
B3 C1 B2 62.4(7) . . ?
B5 C1 B2 110.7(9) . . ?
B4 C1 B2 112.5(9) . . ?
B3 C1 C1 109.8(6) . 6_575 ?
B5 C1 C1 59.2(5) . 6_575 ?
B4 C1 C1 109.5(6) . 6_575 ?
B2 C1 C1 59.9(5) . 6_575 ?
B3 C1 P1 123.7(8) . . ?
B5 C1 P1 116.6(7) . . ?
B4 C1 P1 123.6(8) . . ?
B2 C1 P1 117.8(8) . . ?
C1 C1 P1 116.7(3) 6_575 . ?
C5 P1 C2 103.0(5) . . ?
C5 P1 C1 100.7(5) . . ?
C2 P1 C1 108.3(4) . . ?
C5 P1 Cu1 121.5(3) . . ?
C2 P1 Cu1 117.4(3) . . ?
C1 P1 Cu1 104.2(4) . . ?
C4 C2 C3 109.1(9) . . ?
C4 C2 P1 105.6(7) . . ?
C3 C2 P1 116.2(8) . . ?
C4 C2 H2 108.6 . . ?
C3 C2 H2 108.6 . . ?
P1 C2 H2 108.6 . . ?
C1 B2 C1 60.3(10) 6_575 . ?
C1 B2 B6 105.5(12) 6_575 . ?
C1 B2 B6 105.5(12) . . ?
C1 B2 B3 106.0(12) 6_575 . ?
C1 B2 B3 57.2(7) . . ?
B6 B2 B3 60.9(7) . . ?
C1 B2 B3 57.2(7) 6_575 6_575 ?
C1 B2 B3 106.0(12) . 6_575 ?
B6 B2 B3 60.9(7) . 6_575 ?
B3 B2 B3 108.7(14) . 6_575 ?
C1 B2 H2A 123.6 6_575 . ?
C1 B2 H2A 123.6 . . ?
B6 B2 H2A 122.2 . . ?
B3 B2 H2A 122.0 . . ?
B3 B2 H2A 122.0 6_575 . ?
C1 B3 B4 60.3(7) . . ?
C1 B3 B7 105.7(10) . . ?
B4 B3 B7 59.2(7) . . ?
C1 B3 B2 60.3(8) . . ?
B4 B3 B2 109.4(11) . . ?
B7 B3 B2 106.7(11) . . ?
C1 B3 B6 106.2(10) . . ?
B4 B3 B6 108.2(12) . . ?
B7 B3 B6 60.0(10) . . ?
B2 B3 B6 58.6(9) . . ?
C1 B3 H3 122.8 . . ?
B4 B3 H3 120.8 . . ?
B7 B3 H3 123.1 . . ?
B2 B3 H3 121.6 . . ?
B6 B3 H3 122.5 . . ?
C1 B4 B7 104.8(9) . . ?
C1 B4 B8 105.0(11) . . ?
B7 B4 B8 59.5(10) . . ?
C1 B4 B3 57.7(6) . . ?
B7 B4 B3 60.7(8) . . ?
B8 B4 B3 107.7(13) . . ?
C1 B4 B5 57.7(7) . . ?
B7 B4 B5 106.9(10) . . ?
B8 B4 B5 60.3(9) . . ?
B3 B4 B5 105.6(10) . . ?
C1 B4 H4 124.9 . . ?
B7 B4 H4 122.3 . . ?
B8 B4 H4 122.0 . . ?
B3 B4 H4 122.3 . . ?
B5 B4 H4 122.8 . . ?
C1 B5 C1 61.6(9) 6_575 . ?
C1 B5 B8 104.8(11) 6_575 . ?
C1 B5 B8 104.8(11) . . ?
C1 B5 B4 108.0(10) 6_575 . ?
C1 B5 B4 59.0(6) . . ?
B8 B5 B4 58.7(6) . . ?
C1 B5 B4 59.0(6) 6_575 6_575 ?
C1 B5 B4 108.0(10) . 6_575 ?
B8 B5 B4 58.7(6) . 6_575 ?
B4 B5 B4 107.2(12) . 6_575 ?
C1 B5 H5A 122.0 6_575 . ?
C1 B5 H5A 122.0 . . ?
B8 B5 H5A 124.6 . . ?
B4 B5 H5A 122.1 . . ?
B4 B5 H5A 122.1 6_575 . ?
B2 B6 B7 107.9(11) . 6_575 ?
B2 B6 B7 107.9(11) . . ?
B7 B6 B7 58.6(12) 6_575 . ?
B2 B6 B3 60.5(7) . 6_575 ?
B7 B6 B3 59.6(8) 6_575 6_575 ?
B7 B6 B3 106.7(12) . 6_575 ?
B2 B6 B3 60.5(7) . . ?
B7 B6 B3 106.7(12) 6_575 . ?
B7 B6 B3 59.6(8) . . ?
B3 B6 B3 108.2(12) 6_575 . ?
B2 B6 H6 121.1 . . ?
B7 B6 H6 122.7 6_575 . ?
B7 B6 H6 122.7 . . ?
B3 B6 H6 121.8 6_575 . ?
B3 B6 H6 121.8 . . ?
B8 B7 B7 60.0(7) . 6_575 ?
B8 B7 B4 60.7(8) . . ?
B7 B7 B4 109.5(7) 6_575 . ?
B8 B7 B3 108.3(10) . . ?
B7 B7 B3 108.9(7) 6_575 . ?
B4 B7 B3 60.2(7) . . ?
B8 B7 B6 108.6(11) . . ?
B7 B7 B6 60.7(6) 6_575 . ?
B4 B7 B6 109.3(9) . . ?
B3 B7 B6 60.4(8) . . ?
B8 B7 H7 121.6 . . ?
B7 B7 H7 121.0 6_575 . ?
B4 B7 H7 120.7 . . ?
B3 B7 H7 121.5 . . ?
B6 B7 H7 121.1 . . ?
B7 B8 B7 60.0(13) . 6_575 ?
B7 B8 B4 108.8(15) . 6_575 ?
B7 B8 B4 59.8(8) 6_575 6_575 ?
B7 B8 B4 59.8(8) . . ?
B7 B8 B4 108.8(15) 6_575 . ?
B4 B8 B4 111.0(14) 6_575 . ?
B7 B8 B5 107.7(12) . . ?
B7 B8 B5 107.7(12) 6_575 . ?
B4 B8 B5 61.1(7) 6_575 . ?
B4 B8 B5 61.1(7) . . ?
B7 B8 H8 122.1 . . ?
B7 B8 H8 122.1 6_575 . ?
B4 B8 H8 120.2 6_575 . ?
B4 B8 H8 120.2 . . ?
B5 B8 H8 121.6 . . ?
C2 C3 H3A 109.5 . . ?
C2 C3 H3B 109.5 . . ?
H3A C3 H3B 109.5 . . ?
C2 C3 H3C 109.5 . . ?
H3A C3 H3C 109.5 . . ?
H3B C3 H3C 109.5 . . ?
C2 C4 H4A 109.5 . . ?
C2 C4 H4B 109.5 . . ?
H4A C4 H4B 109.5 . . ?
C2 C4 H4C 109.5 . . ?
H4A C4 H4C 109.5 . . ?
H4B C4 H4C 109.5 . . ?
C6 C5 C7 109.5(10) . . ?
C6 C5 P1 112.0(7) . . ?
C7 C5 P1 117.4(8) . . ?
C6 C5 H5 105.6 . . ?
C7 C5 H5 105.6 . . ?
P1 C5 H5 105.6 . . ?
C5 C6 H6A 109.5 . . ?
C5 C6 H6B 109.5 . . ?
H6A C6 H6B 109.5 . . ?
C5 C6 H6C 109.5 . . ?
H6A C6 H6C 109.5 . . ?
H6B C6 H6C 109.5 . . ?
C5 C7 H7A 109.5 . . ?
C5 C7 H7B 109.5 . . ?
H7A C7 H7B 109.5 . . ?
C5 C7 H7C 109.5 . . ?
H7A C7 H7C 109.5 . . ?
H7B C7 H7C 109.5 . . ?

loop_
_geom_bond_atom_site_label_1
_geom_bond_atom_site_label_2
_geom_bond_distance
_geom_bond_site_symmetry_2
_geom_bond_publ_flag
Cu1 P1 2.283(3) . ?
Cu1 P1 2.283(3) 6_575 ?
Cu1 I1 2.660(3) 5_775 ?
Cu1 I1 2.685(2) . ?
I1 Cu1 2.660(3) 5_775 ?
C1 B3 1.691(15) . ?
C1 B5 1.714(17) . ?
C1 B4 1.738(15) . ?
C1 B2 1.747(19) . ?
C1 C1 1.75(2) 6_575 ?
C1 P1 1.893(10) . ?
P1 C5 1.853(10) . ?
P1 C2 1.870(11) . ?
C2 C4 1.526(15) . ?
C2 C3 1.535(15) . ?
C2 H2 0.9800 . ?
B2 C1 1.747(19) 6_575 ?
B2 B6 1.75(2) . ?
B2 B3 1.783(17) . ?
B2 B3 1.783(17) 6_575 ?
B2 H2A 1.1000 . ?
B3 B4 1.77(2) . ?
B3 B7 1.776(19) . ?
B3 B6 1.789(18) . ?
B3 H3 1.1000 . ?
B4 B7 1.749(18) . ?
B4 B8 1.766(18) . ?
B4 B5 1.809(17) . ?
B4 H4 1.1000 . ?
B5 C1 1.714(17) 6_575 ?
B5 B8 1.80(2) . ?
B5 B4 1.809(17) 6_575 ?
B5 H5A 1.1000 . ?
B6 B7 1.78(2) 6_575 ?
B6 B7 1.78(2) . ?
B6 B3 1.789(18) 6_575 ?
B6 H6 1.1000 . ?
B7 B8 1.74(3) . ?
B7 B7 1.75(3) 6_575 ?
B7 H7 1.1000 . ?
B8 B7 1.74(3) 6_575 ?
B8 B4 1.766(18) 6_575 ?
B8 H8 1.1000 . ?
C3 H3A 0.9600 . ?
C3 H3B 0.9600 . ?
C3 H3C 0.9600 . ?
C4 H4A 0.9600 . ?
C4 H4B 0.9600 . ?
C4 H4C 0.9600 . ?
C5 C6 1.535(14) . ?
C5 C7 1.553(16) . ?
C5 H5 0.9800 . ?
C6 H6A 0.9600 . ?
C6 H6B 0.9600 . ?
C6 H6C 0.9600 . ?
C7 H7A 0.9600 . ?
C7 H7B 0.9600 . ?
C7 H7C 0.9600 . ?
